data_1523397
loop_
_publ_author_name
'Chebotarev, N.T.'
'Smotritskaya, E.S.'
'Andrianov, M.A.'
'Kustyuk, O.E.'

_publ_section_title
;
 Some results of a study of the Pu-Al-Ga phase diagram
;
_journal_name_full
;
Plutonium and other Actinides, Proc. Int. Conf., Baden Baden
;
_journal_page_first 37
_journal_page_last 46
_journal_volume 1975
_journal_year 1976
_chemical_formula_sum 'Ga3.328 Pu4.672'
_chemical_name_systematic '(Ga2.08 Pu2.92)1.6'
_space_group_IT_number 199
_symmetry_space_group_name_Hall 'I 2b 2c 3'
_symmetry_space_group_name_H-M 'I 21 3'
_cell_angle_alpha 90
_cell_angle_beta 90
_cell_angle_gamma 90
_cell_formula_units_Z 2
_cell_length_a 7.167
_cell_length_b 7.167
_cell_length_c 7.167
_cell_volume 368.139
_citation_journal_id_ASTM 33IYA6
_cod_data_source_file Chebotarev_33IYA6_1976_331.cif
_cod_data_source_block Ga3.328Pu4.672
_cod_original_cell_volume 368.1393
_cod_database_code 1523397

loop_
_symmetry_equiv_pos_as_xyz
x,y,z
-x,-y+1/2,z
x,-y,-z+1/2
-x,y+1/2,-z+1/2
z,x,y
-z,-x+1/2,y
z,-x,-y+1/2
-z,x+1/2,-y+1/2
y,z,x
y,-z,-x+1/2
-y,z+1/2,-x+1/2
-y+1/2,-z,x+1/2
x+1/2,y+1/2,z+1/2
-x+1/2,-y+1,z+1/2
x+1/2,-y+1/2,-z+1
-x+1/2,y+1,-z+1
z+1/2,x+1/2,y+1/2
-z+1/2,-x+1,y+1/2
z+1/2,-x+1/2,-y+1
-z+1/2,x+1,-y+1
y+1/2,z+1/2,x+1/2
y+1/2,-z+1/2,-x+1
-y+1/2,z+1,-x+1
-y+1,-z+1/2,x+1

loop_
_atom_site_label
_atom_site_type_symbol
_atom_site_fract_x
_atom_site_fract_y
_atom_site_fract_z
_atom_site_occupancy
_atom_site_U_iso_or_equiv
Ga1 Ga 0.26 0.26 0.26 0.83 0.0
Pu2 Pu 0 0 0 1 0.0
Pu1 Pu 0.26 0.26 0.26 0.17 0.0
